data_4068275
loop_
_publ_author_name
'Bredeau, St\'ephane'
'Ortega, Esteban'
'Delmas, Genevi\`eve'
'Richard, Philippe'
'Fr\"ohlich, Roland'
'Donnadieu, Bruno'
'Kehr, Gerald'
'Pirio, Nadine'
'Erker, Gerhard'
'Meunier, Philippe'

_publ_section_title
;
 Versatile Behavior of Conjugated Diynes with Zirconocene Reactive Species
;
_journal_issue 1
_journal_name_full Organometallics
_journal_page_first 181
_journal_paper_doi 10.1021/om800512u
_journal_volume 28
_journal_year 2009
_chemical_formula_sum 'C52 H64 Si4 Zr2'
_chemical_formula_weight 983.83
_chemical_name_systematic
; 
 ? 
;
_space_group_IT_number 2
_symmetry_cell_setting triclinic
_symmetry_space_group_name_Hall '-P 1'
_symmetry_space_group_name_H-M 'P -1'
_atom_sites_solution_hydrogens geom
_atom_sites_solution_primary direct
_atom_sites_solution_secondary difmap
_audit_creation_method SHELXL-97
_cell_angle_alpha 107.83(1)
_cell_angle_beta 98.08(1)
_cell_angle_gamma 95.16(1)
_cell_formula_units_Z 2
_cell_length_a 10.071(1)
_cell_length_b 16.353(1)
_cell_length_c 16.588(1)
_cell_measurement_reflns_used 27243
_cell_measurement_temperature 198(2)
_cell_measurement_theta_max 28.31
_cell_measurement_theta_min 0.41
_cell_volume 2549.1(4)
_computing_cell_refinement 'Collect (Nonius B.V., 1998)'
_computing_data_collection 'Collect (Nonius B.V., 1998)'
_computing_data_reduction 'Denzo-SMN (Otwinowski & Minor, 1997)'
_computing_molecular_graphics 'XP (BrukerAXS, 2000)'
_computing_publication_material 'SHELXL-97 (Sheldrick, 1997)'
_computing_structure_refinement 'SHELXL-97 (Sheldrick, 1997)'
_computing_structure_solution 'SHELXS-97 (Sheldrick, 1990)'
_diffrn_ambient_temperature 198(2)
_diffrn_measured_fraction_theta_full 0.981
_diffrn_measured_fraction_theta_max 0.981
_diffrn_measurement_device_type 'Nonius KappaCCD'
_diffrn_measurement_method '\w and \f scans'
_diffrn_radiation_monochromator graphite
_diffrn_radiation_source 'rotating anode Nonius FR591'
_diffrn_radiation_type MoK\a
_diffrn_radiation_wavelength 0.71073
_diffrn_reflns_av_R_equivalents 0.055
_diffrn_reflns_av_sigmaI/netI 0.0813
_diffrn_reflns_limit_h_max 13
_diffrn_reflns_limit_h_min -13
_diffrn_reflns_limit_k_max 21
_diffrn_reflns_limit_k_min -21
_diffrn_reflns_limit_l_max 21
_diffrn_reflns_limit_l_min -22
_diffrn_reflns_number 27654
_diffrn_reflns_theta_full 28.31
_diffrn_reflns_theta_max 28.31
_diffrn_reflns_theta_min 2.06
_exptl_absorpt_coefficient_mu 0.535
_exptl_absorpt_correction_T_max 0.9241
_exptl_absorpt_correction_T_min 0.8349
_exptl_absorpt_correction_type empirical
_exptl_absorpt_process_details 'Denzo (Otwinowski, Borek, Majewski & Minor, 2003)'
_exptl_crystal_colour yellow
_exptl_crystal_density_diffrn 1.282
_exptl_crystal_density_method 'not measured'
_exptl_crystal_description column
_exptl_crystal_F_000 1024
_exptl_crystal_size_max 0.35
_exptl_crystal_size_mid 0.30
_exptl_crystal_size_min 0.15
_refine_diff_density_max 0.580
_refine_diff_density_min -0.468
_refine_diff_density_rms 0.084
_refine_ls_extinction_method none
_refine_ls_goodness_of_fit_ref 1.026
_refine_ls_hydrogen_treatment noref
_refine_ls_matrix_type full
_refine_ls_number_parameters 535
_refine_ls_number_reflns 12465
_refine_ls_number_restraints 0
_refine_ls_restrained_S_all 1.026
_refine_ls_R_factor_all 0.1052
_refine_ls_R_factor_gt 0.0526
_refine_ls_shift/su_max 0.001
_refine_ls_shift/su_mean 0.000
_refine_ls_structure_factor_coef Fsqd
_refine_ls_weighting_details 'calc w=1/[\s^2^(Fo^2^)+(0.0617P)^2^+0.0000P] where P=(Fo^2^+2Fc^2^)/3'
_refine_ls_weighting_scheme calc
_refine_ls_wR_factor_gt 0.1127
_refine_ls_wR_factor_ref 0.1312
_reflns_number_gt 7723
_reflns_number_total 12465
_reflns_threshold_expression >2sigma(I)
_cod_data_source_file om800512u_si_001.cif
_cod_data_source_block 8b_9b_CCDC635422
_cod_original_cell_volume 2549.1(3)
_cod_original_sg_symbol_H-M P-1
_cod_database_code 4068275

loop_
_symmetry_equiv_pos_as_xyz
'x, y, z'
'-x, -y, -z'

loop_
_atom_site_label
_atom_site_type_symbol
_atom_site_fract_x
_atom_site_fract_y
_atom_site_fract_z
_atom_site_U_iso_or_equiv
_atom_site_adp_type
_atom_site_occupancy
_atom_site_symmetry_multiplicity
_atom_site_calc_flag
_atom_site_refinement_flags
Zr1A Zr 0.03005(3) 0.647699(19) 0.25804(2) 0.03268(10) Uani 1 1 d .
Si1A Si 0.21013(9) 0.43690(6) 0.41010(7) 0.0395(2) Uani 1 1 d .
Si2A Si -0.32695(9) 0.47469(7) 0.17274(7) 0.0475(3) Uani 1 1 d .
C1A C 0.2507(3) 0.6676(2) 0.3427(2) 0.0366(8) Uani 1 1 d .
C2A C 0.3503(3) 0.7396(2) 0.3578(2) 0.0446(9) Uani 1 1 d .
H2A H 0.3287 0.7832 0.3333 0.054 Uiso 1 1 calc R
C3A C 0.4783(3) 0.7498(2) 0.4066(2) 0.0456(9) Uani 1 1 d .
H3A H 0.5419 0.7993 0.4143 0.055 Uiso 1 1 calc R
C4A C 0.5132(3) 0.6882(2) 0.4439(2) 0.0456(9) Uani 1 1 d .
H4A H 0.6008 0.6949 0.4770 0.055 Uiso 1 1 calc R
C5A C 0.4190(3) 0.6163(2) 0.4326(2) 0.0434(8) Uani 1 1 d .
H5A H 0.4419 0.5740 0.4587 0.052 Uiso 1 1 calc R
C6A C 0.2903(3) 0.6060(2) 0.3827(2) 0.0362(8) Uani 1 1 d .
C7A C 0.1871(3) 0.5305(2) 0.3685(2) 0.0352(7) Uani 1 1 d .
C8A C 0.0711(3) 0.5333(2) 0.3196(2) 0.0373(8) Uani 1 1 d .
C9A C -0.0545(3) 0.5111(2) 0.2756(2) 0.0369(8) Uani 1 1 d .
C10A C -0.1531(3) 0.5273(2) 0.2284(2) 0.0391(8) Uani 1 1 d .
C11A C 0.0506(4) 0.3592(2) 0.3730(3) 0.0629(12) Uani 1 1 d .
H11A H -0.0214 0.3862 0.4008 0.094 Uiso 1 1 calc R
H11B H 0.0644 0.3069 0.3883 0.094 Uiso 1 1 calc R
H11C H 0.0247 0.3436 0.3105 0.094 Uiso 1 1 calc R
C12A C 0.2468(4) 0.4788(3) 0.5311(2) 0.0524(10) Uani 1 1 d .
H12A H 0.3147 0.5308 0.5506 0.079 Uiso 1 1 calc R
H12B H 0.2815 0.4341 0.5530 0.079 Uiso 1 1 calc R
H12C H 0.1634 0.4933 0.5528 0.079 Uiso 1 1 calc R
C13A C 0.3499(4) 0.3813(3) 0.3640(3) 0.0538(10) Uani 1 1 d .
H13A H 0.3274 0.3616 0.3010 0.081 Uiso 1 1 calc R
H13B H 0.3610 0.3312 0.3837 0.081 Uiso 1 1 calc R
H13C H 0.4344 0.4219 0.3830 0.081 Uiso 1 1 calc R
C14A C -0.3379(5) 0.4533(4) 0.0560(3) 0.0948(18) Uani 1 1 d .
H14A H -0.3132 0.5078 0.0451 0.142 Uiso 1 1 calc R
H14B H -0.4307 0.4284 0.0265 0.142 Uiso 1 1 calc R
H14C H -0.2756 0.4125 0.0344 0.142 Uiso 1 1 calc R
C15A C -0.4543(4) 0.5465(3) 0.2098(4) 0.0944(19) Uani 1 1 d .
H15A H -0.4422 0.5649 0.2727 0.142 Uiso 1 1 calc R
H15B H -0.5456 0.5147 0.1851 0.142 Uiso 1 1 calc R
H15C H -0.4423 0.5976 0.1911 0.142 Uiso 1 1 calc R
C16A C -0.3650(5) 0.3729(3) 0.1991(4) 0.0908(17) Uani 1 1 d .
H16A H -0.3004 0.3333 0.1786 0.136 Uiso 1 1 calc R
H16B H -0.4572 0.3450 0.1709 0.136 Uiso 1 1 calc R
H16C H -0.3573 0.3868 0.2615 0.136 Uiso 1 1 calc R
C17A C -0.0795(4) 0.7149(2) 0.3866(3) 0.0576(11) Uani 1 1 d .
H17A H -0.1000 0.6813 0.4221 0.069 Uiso 1 1 calc R
C18A C 0.0411(4) 0.7696(2) 0.3976(2) 0.0512(10) Uani 1 1 d .
H18A H 0.1173 0.7798 0.4420 0.061 Uiso 1 1 calc R
C19A C 0.0302(4) 0.8063(2) 0.3327(3) 0.0489(9) Uani 1 1 d .
H19A H 0.0977 0.8462 0.3247 0.059 Uiso 1 1 calc R
C20A C -0.0973(4) 0.7746(2) 0.2808(3) 0.0559(10) Uani 1 1 d .
H20A H -0.1318 0.7891 0.2313 0.067 Uiso 1 1 calc R
C21A C -0.1643(4) 0.7186(2) 0.3142(3) 0.0605(12) Uani 1 1 d .
H21A H -0.2530 0.6877 0.2916 0.073 Uiso 1 1 calc R
C22A C 0.1451(5) 0.5697(3) 0.1369(3) 0.0676(13) Uani 1 1 d .
H22A H 0.1919 0.5237 0.1436 0.081 Uiso 1 1 calc R
C23A C 0.2000(4) 0.6542(3) 0.1601(2) 0.0646(13) Uani 1 1 d .
H23A H 0.2918 0.6772 0.1852 0.077 Uiso 1 1 calc R
C24A C 0.1006(7) 0.7004(3) 0.1414(3) 0.0832(17) Uani 1 1 d .
H24A H 0.1109 0.7611 0.1509 0.100 Uiso 1 1 calc R
C25A C -0.0185(5) 0.6427(6) 0.1059(3) 0.094(2) Uani 1 1 d .
H25A H -0.1048 0.6566 0.0877 0.112 Uiso 1 1 calc R
C26A C 0.0124(5) 0.5619(4) 0.1024(3) 0.0817(17) Uani 1 1 d .
H26A H -0.0488 0.5093 0.0797 0.098 Uiso 1 1 calc R
Zr1B Zr -0.70563(3) -0.05142(2) -0.31943(2) 0.03527(10) Uani 1 1 d .
Si1B Si -0.92595(14) 0.21889(9) 0.07381(8) 0.0701(4) Uani 1 1 d .
Si2B Si -0.56815(10) 0.12411(7) -0.10945(7) 0.0543(3) Uani 1 1 d .
C1B C -0.9324(3) -0.0545(2) -0.3240(2) 0.0407(8) Uani 1 1 d .
C2B C -1.0434(3) -0.1009(2) -0.3869(2) 0.0496(9) Uani 1 1 d .
H2B H -1.0277 -0.1399 -0.4393 0.059 Uiso 1 1 calc R
C3B C -1.1756(4) -0.0921(3) -0.3753(3) 0.0569(11) Uani 1 1 d .
H3B H -1.2490 -0.1250 -0.4191 0.068 Uiso 1 1 calc R
C4B C -1.2000(3) -0.0356(3) -0.3005(3) 0.0547(10) Uani 1 1 d .
H4B H -1.2907 -0.0293 -0.2928 0.066 Uiso 1 1 calc R
C5B C -1.0941(3) 0.0122(2) -0.2361(2) 0.0440(9) Uani 1 1 d .
H5B H -1.1121 0.0508 -0.1843 0.053 Uiso 1 1 calc R
C6B C -0.9595(3) 0.0034(2) -0.2474(2) 0.0366(8) Uani 1 1 d .
C7B C -0.8430(3) 0.0555(2) -0.1803(2) 0.0364(8) Uani 1 1 d .
C8B C -0.8762(3) 0.1118(2) -0.1012(2) 0.0416(8) Uani 1 1 d .
C9B C -0.9010(4) 0.1570(2) -0.0347(2) 0.0491(9) Uani 1 1 d .
C10B C -0.7115(3) 0.0503(2) -0.1912(2) 0.0387(8) Uani 1 1 d .
C11B C -1.1021(7) 0.2386(8) 0.0706(4) 0.245(6) Uani 1 1 d .
H11D H -1.1275 0.2645 0.0257 0.368 Uiso 1 1 calc R
H11E H -1.1122 0.2783 0.1265 0.368 Uiso 1 1 calc R
H11F H -1.1610 0.1835 0.0580 0.368 Uiso 1 1 calc R
C12B C -0.8617(7) 0.1652(4) 0.1496(4) 0.126(2) Uani 1 1 d .
H12D H -0.9193 0.1098 0.1377 0.189 Uiso 1 1 calc R
H12E H -0.8624 0.2023 0.2084 0.189 Uiso 1 1 calc R
H12F H -0.7688 0.1546 0.1435 0.189 Uiso 1 1 calc R
C13B C -0.8217(9) 0.3286(4) 0.1062(4) 0.159(3) Uani 1 1 d .
H13D H -0.7254 0.3222 0.1108 0.239 Uiso 1 1 calc R
H13E H -0.8390 0.3646 0.1619 0.239 Uiso 1 1 calc R
H13F H -0.8464 0.3565 0.0627 0.239 Uiso 1 1 calc R
C14B C -0.5613(5) 0.1152(4) -0.0002(3) 0.0873(15) Uani 1 1 d .
H14D H -0.6430 0.1334 0.0218 0.131 Uiso 1 1 calc R
H14E H -0.4811 0.1527 0.0382 0.131 Uiso 1 1 calc R
H14F H -0.5562 0.0549 -0.0029 0.131 Uiso 1 1 calc R
C15B C -0.5782(5) 0.2395(3) -0.1039(4) 0.0970(18) Uani 1 1 d .
H15D H -0.5839 0.2442 -0.1618 0.146 Uiso 1 1 calc R
H15E H -0.4972 0.2768 -0.0664 0.146 Uiso 1 1 calc R
H15F H -0.6589 0.2580 -0.0807 0.146 Uiso 1 1 calc R
C16B C -0.4012(4) 0.0979(4) -0.1412(3) 0.0991(19) Uani 1 1 d .
H16D H -0.3862 0.0409 -0.1366 0.149 Uiso 1 1 calc R
H16E H -0.3282 0.1421 -0.1028 0.149 Uiso 1 1 calc R
H16F H -0.4020 0.0969 -0.2006 0.149 Uiso 1 1 calc R
C17B C -0.7558(5) -0.0218(3) -0.4608(3) 0.0696(13) Uani 1 1 d .
H17B H -0.8330 -0.0538 -0.5020 0.083 Uiso 1 1 calc R
C18B C -0.7537(5) 0.0537(3) -0.4002(3) 0.0604(11) Uani 1 1 d .
H18B H -0.8300 0.0835 -0.3915 0.072 Uiso 1 1 calc R
C19B C -0.6307(6) 0.0817(3) -0.3536(3) 0.0763(15) Uani 1 1 d .
H19B H -0.6040 0.1342 -0.3067 0.092 Uiso 1 1 calc R
C20B C -0.5481(4) 0.0210(5) -0.3853(5) 0.102(2) Uani 1 1 d .
H20B H -0.4544 0.0237 -0.3647 0.123 Uiso 1 1 calc R
C21B C -0.6307(8) -0.0462(4) -0.4549(4) 0.099(2) Uani 1 1 d .
H21B H -0.6037 -0.0976 -0.4899 0.119 Uiso 1 1 calc R
C22B C -0.6579(5) -0.1397(2) -0.2217(3) 0.0635(12) Uani 1 1 d .
H22B H -0.6598 -0.1138 -0.1623 0.076 Uiso 1 1 calc R
C23B C -0.7667(4) -0.1857(3) -0.2830(3) 0.0615(12) Uani 1 1 d .
H23B H -0.8567 -0.1969 -0.2739 0.074 Uiso 1 1 calc R
C24B C -0.7220(7) -0.2128(3) -0.3602(3) 0.0927(19) Uani 1 1 d .
H24B H -0.7748 -0.2462 -0.4144 0.111 Uiso 1 1 calc R
C25B C -0.5831(8) -0.1815(4) -0.3435(5) 0.109(3) Uani 1 1 d .
H25B H -0.5245 -0.1901 -0.3846 0.131 Uiso 1 1 calc R
C26B C -0.5477(4) -0.1371(3) -0.2587(5) 0.0871(18) Uani 1 1 d .
H26B H -0.4595 -0.1087 -0.2299 0.105 Uiso 1 1 calc R

loop_
_atom_site_aniso_label
_atom_site_aniso_U_11
_atom_site_aniso_U_22
_atom_site_aniso_U_33
_atom_site_aniso_U_23
_atom_site_aniso_U_13
_atom_site_aniso_U_12
Zr1A 0.03810(18) 0.03094(18) 0.02929(19) 0.01007(14) 0.00408(13) 0.00805(13)
Si1A 0.0383(5) 0.0342(5) 0.0472(6) 0.0189(5) 0.0001(4) 0.0020(4)
Si2A 0.0372(5) 0.0442(6) 0.0499(7) 0.0052(5) -0.0052(5) 0.0048(4)
C1A 0.0384(17) 0.0338(18) 0.037(2) 0.0126(15) 0.0040(15) 0.0038(14)
C2A 0.048(2) 0.039(2) 0.051(2) 0.0230(18) 0.0060(17) 0.0034(16)
C3A 0.0422(19) 0.040(2) 0.054(2) 0.0181(18) 0.0041(17) -0.0047(15)
C4A 0.0369(18) 0.043(2) 0.053(2) 0.0172(18) -0.0025(16) -0.0016(15)
C5A 0.0436(19) 0.041(2) 0.049(2) 0.0227(17) 0.0008(17) 0.0029(15)
C6A 0.0369(17) 0.0328(18) 0.040(2) 0.0160(15) 0.0027(15) 0.0028(13)
C7A 0.0354(17) 0.0302(17) 0.040(2) 0.0145(15) 0.0015(15) 0.0040(13)
C8A 0.0397(18) 0.0308(18) 0.040(2) 0.0121(15) 0.0046(16) 0.0021(14)
C9A 0.0421(18) 0.0272(17) 0.040(2) 0.0102(15) 0.0063(16) 0.0021(14)
C10A 0.0417(18) 0.0329(18) 0.036(2) 0.0043(15) 0.0008(16) 0.0077(14)
C11A 0.055(2) 0.040(2) 0.092(3) 0.030(2) -0.003(2) -0.0068(17)
C12A 0.055(2) 0.057(2) 0.052(3) 0.025(2) 0.0107(19) 0.0120(18)
C13A 0.055(2) 0.052(2) 0.055(3) 0.018(2) 0.0039(19) 0.0170(18)
C14A 0.077(3) 0.122(5) 0.058(3) 0.008(3) -0.010(3) -0.015(3)
C15A 0.043(2) 0.076(3) 0.129(5) -0.012(3) 0.002(3) 0.012(2)
C16A 0.063(3) 0.072(3) 0.131(5) 0.040(3) -0.004(3) -0.013(2)
C17A 0.079(3) 0.037(2) 0.063(3) 0.013(2) 0.040(2) 0.011(2)
C18A 0.062(2) 0.044(2) 0.038(2) -0.0018(18) 0.0081(18) 0.0167(18)
C19A 0.058(2) 0.0295(19) 0.057(3) 0.0090(18) 0.013(2) 0.0082(16)
C20A 0.065(3) 0.046(2) 0.053(3) 0.010(2) -0.003(2) 0.028(2)
C21A 0.043(2) 0.041(2) 0.080(3) -0.007(2) 0.011(2) 0.0084(17)
C22A 0.089(3) 0.078(3) 0.057(3) 0.030(3) 0.039(3) 0.043(3)
C23A 0.057(3) 0.098(4) 0.036(2) 0.019(2) 0.0152(19) -0.008(3)
C24A 0.158(5) 0.057(3) 0.059(3) 0.033(3) 0.056(4) 0.032(3)
C25A 0.075(3) 0.187(7) 0.041(3) 0.054(4) 0.015(2) 0.064(4)
C26A 0.086(4) 0.096(4) 0.037(3) -0.011(3) 0.021(3) -0.025(3)
Zr1B 0.03664(18) 0.03235(18) 0.0381(2) 0.01166(15) 0.01088(14) 0.00396(13)
Si1B 0.0849(9) 0.0896(10) 0.0378(7) 0.0135(6) 0.0171(6) 0.0376(7)
Si2B 0.0455(6) 0.0531(7) 0.0509(7) 0.0038(5) -0.0033(5) 0.0025(5)
C1B 0.0433(19) 0.0391(19) 0.038(2) 0.0097(16) 0.0101(16) 0.0020(15)
C2B 0.047(2) 0.051(2) 0.043(2) 0.0061(18) 0.0060(17) 0.0043(17)
C3B 0.041(2) 0.065(3) 0.054(3) 0.012(2) -0.0034(18) -0.0047(18)
C4B 0.0346(19) 0.063(3) 0.066(3) 0.020(2) 0.0087(19) 0.0083(18)
C5B 0.0431(19) 0.043(2) 0.049(2) 0.0148(18) 0.0145(17) 0.0118(16)
C6B 0.0418(18) 0.0328(18) 0.039(2) 0.0172(15) 0.0089(15) 0.0045(14)
C7B 0.0430(18) 0.0305(17) 0.036(2) 0.0114(15) 0.0084(15) 0.0049(14)
C8B 0.0465(19) 0.040(2) 0.039(2) 0.0120(17) 0.0082(16) 0.0088(15)
C9B 0.057(2) 0.051(2) 0.043(2) 0.0163(19) 0.0132(18) 0.0157(18)
C10B 0.0461(19) 0.0354(18) 0.038(2) 0.0149(16) 0.0100(16) 0.0056(15)
C11B 0.121(5) 0.537(19) 0.058(4) 0.029(7) 0.034(4) 0.153(8)
C12B 0.239(8) 0.099(4) 0.067(4) 0.044(3) 0.049(5) 0.073(5)
C13B 0.335(11) 0.067(4) 0.054(4) 0.009(3) -0.001(5) 0.017(5)
C14B 0.085(3) 0.110(4) 0.056(3) 0.014(3) -0.006(2) 0.034(3)
C15B 0.086(3) 0.052(3) 0.121(5) 0.010(3) -0.026(3) -0.021(2)
C16B 0.044(2) 0.128(5) 0.088(4) -0.009(3) 0.000(2) -0.005(3)
C17B 0.110(4) 0.052(3) 0.041(3) 0.014(2) 0.007(2) -0.004(3)
C18B 0.079(3) 0.054(3) 0.064(3) 0.034(2) 0.026(2) 0.020(2)
C19B 0.103(4) 0.065(3) 0.059(3) 0.033(2) 0.004(3) -0.030(3)
C20B 0.040(3) 0.191(7) 0.140(6) 0.136(6) 0.032(3) 0.017(3)
C21B 0.190(7) 0.074(4) 0.088(4) 0.053(3) 0.103(5) 0.078(4)
C22B 0.095(3) 0.043(2) 0.054(3) 0.023(2) -0.002(3) 0.012(2)
C23B 0.050(2) 0.044(2) 0.096(4) 0.038(3) 0.003(2) -0.0025(18)
C24B 0.173(6) 0.028(2) 0.057(3) 0.002(2) -0.023(4) 0.019(3)
C25B 0.163(6) 0.093(4) 0.144(6) 0.083(5) 0.115(6) 0.093(5)
C26B 0.047(3) 0.075(4) 0.163(6) 0.076(4) 0.005(3) 0.013(2)

loop_
_atom_type_symbol
_atom_type_description
_atom_type_scat_dispersion_real
_atom_type_scat_dispersion_imag
_atom_type_scat_source
C C 0.0033 0.0016 'International Tables Vol C Tables 4.2.6.8 and 6.1.1.4'
H H 0.0000 0.0000 'International Tables Vol C Tables 4.2.6.8 and 6.1.1.4'
Si Si 0.0817 0.0704 'International Tables Vol C Tables 4.2.6.8 and 6.1.1.4'
Zr Zr -2.9673 0.5597 'International Tables Vol C Tables 4.2.6.8 and 6.1.1.4'

loop_
_geom_angle_atom_site_label_1
_geom_angle_atom_site_label_2
_geom_angle_atom_site_label_3
_geom_angle
C1A Zr1A C8A 65.55(11)
C1A Zr1A C9A 97.20(11)
C8A Zr1A C9A 31.65(11)
C1A Zr1A C10A 127.43(11)
C8A Zr1A C10A 61.88(11)
C9A Zr1A C10A 30.23(11)
C1A Zr1A C25A 125.66(15)
C8A Zr1A C25A 130.5(2)
C9A Zr1A C25A 111.8(2)
C10A Zr1A C25A 90.2(2)
C1A Zr1A C20A 118.13(12)
C8A Zr1A C20A 139.21(12)
C9A Zr1A C20A 123.59(13)
C10A Zr1A C20A 101.69(12)
C25A Zr1A C20A 82.82(18)
C1A Zr1A C26A 114.54(16)
C8A Zr1A C26A 98.75(18)
C9A Zr1A C26A 85.78(15)
C10A Zr1A C26A 74.44(13)
C25A Zr1A C26A 31.95(18)
C20A Zr1A C26A 112.98(19)
C1A Zr1A C19A 85.75(12)
C8A Zr1A C19A 129.25(12)
C9A Zr1A C19A 137.07(11)
C10A Zr1A C19A 128.50(11)
C25A Zr1A C19A 100.2(2)
C20A Zr1A C19A 32.47(12)
C26A Zr1A C19A 131.74(18)
C1A Zr1A C24A 97.32(19)
C8A Zr1A C24A 138.67(14)
C9A Zr1A C24A 138.15(14)
C10A Zr1A C24A 122.18(18)
C25A Zr1A C24A 32.39(18)
C20A Zr1A C24A 82.11(16)
C26A Zr1A C24A 52.53(16)
C19A Zr1A C24A 83.04(14)
C1A Zr1A C21A 123.70(13)
C8A Zr1A C21A 109.14(14)
C9A Zr1A C21A 92.15(13)
C10A Zr1A C21A 75.36(12)
C25A Zr1A C21A 100.79(17)
C20A Zr1A C21A 32.03(13)
C26A Zr1A C21A 121.48(18)
C19A Zr1A C21A 53.19(12)
C24A Zr1A C21A 111.43(18)
C1A Zr1A C22A 83.29(14)
C8A Zr1A C22A 87.66(13)
C9A Zr1A C22A 91.31(14)
C10A Zr1A C22A 94.54(14)
C25A Zr1A C22A 52.52(16)
C20A Zr1A C22A 132.49(15)
C26A Zr1A C22A 31.30(15)
C19A Zr1A C22A 131.42(14)
C24A Zr1A C22A 51.97(15)
C21A Zr1A C22A 152.03(17)
C1A Zr1A C18A 71.60(12)
C8A Zr1A C18A 97.69(12)
C9A Zr1A C18A 109.14(12)
C10A Zr1A C18A 114.91(12)
C25A Zr1A C18A 131.7(2)
C20A Zr1A C18A 53.17(13)
C26A Zr1A C18A 163.51(18)
C19A Zr1A C18A 31.78(12)
C24A Zr1A C18A 112.68(15)
C21A Zr1A C18A 53.03(13)
C22A Zr1A C18A 149.07(15)
C11A Si1A C13A 108.91(18)
C11A Si1A C7A 108.52(16)
C13A Si1A C7A 108.65(16)
C11A Si1A C12A 109.43(19)
C13A Si1A C12A 112.26(18)
C7A Si1A C12A 109.01(16)
C14A Si2A C10A 109.05(18)
C14A Si2A C15A 108.1(3)
C10A Si2A C15A 110.96(17)
C14A Si2A C16A 112.0(3)
C10A Si2A C16A 108.66(19)
C15A Si2A C16A 108.1(2)
C2A C1A C6A 114.8(3)
C2A C1A Zr1A 124.1(2)
C6A C1A Zr1A 121.1(2)
C3A C2A C1A 123.4(3)
C4A C3A C2A 120.1(3)
C3A C4A C5A 119.5(3)
C4A C5A C6A 120.1(3)
C5A C6A C1A 122.2(3)
C5A C6A C7A 122.1(3)
C1A C6A C7A 115.8(3)
C8A C7A C6A 112.7(3)
C8A C7A Si1A 121.4(2)
C6A C7A Si1A 125.9(2)
C9A C8A C7A 160.8(3)
C9A C8A Zr1A 74.4(2)
C7A C8A Zr1A 124.9(2)
C10A C9A C8A 149.7(3)
C10A C9A Zr1A 75.7(2)
C8A C9A Zr1A 73.96(19)
C9A C10A Si2A 137.5(3)
C9A C10A Zr1A 74.1(2)
Si2A C10A Zr1A 148.35(19)
C21A C17A C18A 107.6(4)
C21A C17A Zr1A 73.0(2)
C18A C17A Zr1A 73.91(19)
C19A C18A C17A 108.1(4)
C19A C18A Zr1A 73.2(2)
C17A C18A Zr1A 74.1(2)
C18A C19A C20A 108.1(3)
C18A C19A Zr1A 75.0(2)
C20A C19A Zr1A 73.3(2)
C21A C20A C19A 107.8(4)
C21A C20A Zr1A 74.5(2)
C19A C20A Zr1A 74.3(2)
C20A C21A C17A 108.4(3)
C20A C21A Zr1A 73.4(2)
C17A C21A Zr1A 74.9(2)
C26A C22A C23A 108.8(5)
C26A C22A Zr1A 73.6(2)
C23A C22A Zr1A 75.0(2)
C22A C23A C24A 108.2(4)
C22A C23A Zr1A 73.9(2)
C24A C23A Zr1A 73.1(2)
C23A C24A C25A 107.7(4)
C23A C24A Zr1A 75.5(2)
C25A C24A Zr1A 72.5(3)
C26A C25A C24A 106.9(4)
C26A C25A Zr1A 75.2(3)
C24A C25A Zr1A 75.1(3)
C22A C26A C25A 108.4(5)
C22A C26A Zr1A 75.1(3)
C25A C26A Zr1A 72.9(3)
C1B Zr1B C10B 79.03(12)
C1B Zr1B C20B 131.07(15)
C10B Zr1B C20B 104.2(2)
C1B Zr1B C21B 113.8(2)
C10B Zr1B C21B 134.14(16)
C20B Zr1B C21B 33.35(19)
C1B Zr1B C19B 105.07(17)
C10B Zr1B C19B 80.74(14)
C20B Zr1B C19B 32.35(18)
C21B Zr1B C19B 53.60(16)
C1B Zr1B C23B 78.20(13)
C10B Zr1B C23B 99.53(14)
C20B Zr1B C23B 145.1(2)
C21B Zr1B C23B 125.78(17)
C19B Zr1B C23B 176.70(16)
C1B Zr1B C24B 92.77(19)
C10B Zr1B C24B 130.60(16)
C20B Zr1B C24B 116.7(3)
C21B Zr1B C24B 93.93(19)
C19B Zr1B C24B 147.0(2)
C23B Zr1B C24B 31.92(16)
C1B Zr1B C22B 99.39(14)
C10B Zr1B C22B 80.71(13)
C20B Zr1B C22B 129.50(16)
C21B Zr1B C22B 134.31(17)
C19B Zr1B C22B 145.68(16)
C23B Zr1B C22B 31.73(13)
C24B Zr1B C22B 52.40(15)
C1B Zr1B C25B 125.2(2)
C10B Zr1B C25B 127.0(2)
C20B Zr1B C25B 92.3(2)
C21B Zr1B C25B 83.01(18)
C19B Zr1B C25B 124.41(19)
C23B Zr1B C25B 52.87(15)
C24B Zr1B C25B 32.54(19)
C22B Zr1B C25B 51.73(16)
C1B Zr1B C26B 129.07(14)
C10B Zr1B C26B 95.97(19)
C20B Zr1B C26B 99.51(17)
C21B Zr1B C26B 105.7(2)
C19B Zr1B C26B 124.30(17)
C23B Zr1B C26B 52.40(14)
C24B Zr1B C26B 52.69(18)
C22B Zr1B C26B 31.07(15)
C25B Zr1B C26B 31.15(19)
C1B Zr1B C18B 79.34(13)
C10B Zr1B C18B 91.82(13)
C20B Zr1B C18B 51.97(15)
C21B Zr1B C18B 51.83(15)
C19B Zr1B C18B 30.64(14)
C23B Zr1B C18B 152.33(15)
C24B Zr1B C18B 134.82(16)
C22B Zr1B C18B 172.52(14)
C25B Zr1B C18B 134.81(16)
C26B Zr1B C18B 151.48(16)
C1B Zr1B C17B 83.77(15)
C10B Zr1B C17B 122.16(14)
C20B Zr1B C17B 52.62(17)
C21B Zr1B C17B 31.30(17)
C19B Zr1B C17B 51.52(15)
C23B Zr1B C17B 130.08(15)
C24B Zr1B C17B 104.83(16)
C22B Zr1B C17B 156.95(15)
C25B Zr1B C17B 108.0(2)
C26B Zr1B C17B 135.5(2)
C18B Zr1B C17B 30.51(13)
C12B Si1B C11B 116.3(4)
C12B Si1B C9B 109.3(2)
C11B Si1B C9B 109.6(3)
C12B Si1B C13B 107.4(3)
C11B Si1B C13B 105.9(5)
C9B Si1B C13B 107.9(2)
C14B Si2B C15B 109.3(3)
C14B Si2B C10B 113.8(2)
C15B Si2B C10B 110.05(19)
C14B Si2B C16B 106.0(2)
C15B Si2B C16B 107.0(3)
C10B Si2B C16B 110.42(18)
C2B C1B C6B 117.3(3)
C2B C1B Zr1B 132.2(2)
C6B C1B Zr1B 110.5(2)
C3B C2B C1B 122.1(3)
C4B C3B C2B 119.8(4)
C3B C4B C5B 120.7(3)
C4B C5B C6B 119.8(3)
C5B C6B C1B 120.3(3)
C5B C6B C7B 121.3(3)
C1B C6B C7B 118.4(3)
C10B C7B C8B 121.4(3)
C10B C7B C6B 122.3(3)
C8B C7B C6B 116.3(3)
C9B C8B C7B 177.9(4)
C8B C9B Si1B 173.0(4)
C7B C10B Si2B 120.9(3)
C7B C10B Zr1B 109.7(2)
Si2B C10B Zr1B 129.28(16)
C18B C17B C21B 109.4(5)
C18B C17B Zr1B 74.5(3)
C21B C17B Zr1B 72.8(3)
C19B C18B C17B 110.6(5)
C19B C18B Zr1B 73.4(3)
C17B C18B Zr1B 75.0(3)
C18B C19B C20B 107.6(5)
C18B C19B Zr1B 75.9(2)
C20B C19B Zr1B 72.6(3)
C19B C20B C21B 106.6(4)
C19B C20B Zr1B 75.1(2)
C21B C20B Zr1B 74.5(3)
C17B C21B C20B 105.7(4)
C17B C21B Zr1B 75.9(2)
C20B C21B Zr1B 72.2(2)
C26B C22B C23B 109.3(5)
C26B C22B Zr1B 74.8(3)
C23B C22B Zr1B 73.8(2)
C22B C23B C24B 107.4(4)
C22B C23B Zr1B 74.5(2)
C24B C23B Zr1B 74.1(2)
C23B C24B C25B 106.8(5)
C23B C24B Zr1B 74.0(2)
C25B C24B Zr1B 74.1(3)
C26B C25B C24B 107.9(4)
C26B C25B Zr1B 74.7(3)
C24B C25B Zr1B 73.3(3)
C22B C26B C25B 108.7(5)
C22B C26B Zr1B 74.1(3)
C25B C26B Zr1B 74.2(3)

loop_
_geom_bond_atom_site_label_1
_geom_bond_atom_site_label_2
_geom_bond_distance
Zr1A C1A 2.393(3)
Zr1A C8A 2.430(3)
Zr1A C9A 2.435(3)
Zr1A C10A 2.454(3)
Zr1A C25A 2.476(4)
Zr1A C20A 2.496(4)
Zr1A C26A 2.504(4)
Zr1A C19A 2.509(3)
Zr1A C24A 2.508(4)
Zr1A C21A 2.510(3)
Zr1A C22A 2.522(4)
Zr1A C18A 2.531(3)
Si1A C11A 1.857(3)
Si1A C13A 1.871(4)
Si1A C7A 1.882(3)
Si1A C12A 1.881(4)
Si2A C14A 1.845(5)
Si2A C10A 1.856(3)
Si2A C15A 1.858(4)
Si2A C16A 1.868(5)
C1A C2A 1.411(4)
C1A C6A 1.421(5)
C2A C3A 1.389(5)
C3A C4A 1.380(5)
C4A C5A 1.390(4)
C5A C6A 1.403(5)
C6A C7A 1.477(4)
C7A C8A 1.338(5)
C8A C9A 1.327(5)
C9A C10A 1.275(5)
C17A C21A 1.393(6)
C17A C18A 1.396(5)
C18A C19A 1.380(5)
C19A C20A 1.399(5)
C20A C21A 1.381(6)
C22A C26A 1.356(7)
C22A C23A 1.356(6)
C23A C24A 1.365(7)
C24A C25A 1.391(7)
C25A C26A 1.371(7)
Zr1B C1B 2.270(3)
Zr1B C10B 2.276(3)
Zr1B C20B 2.461(4)
Zr1B C21B 2.491(4)
Zr1B C19B 2.492(4)
Zr1B C23B 2.498(4)
Zr1B C24B 2.499(4)
Zr1B C22B 2.507(4)
Zr1B C25B 2.509(5)
Zr1B C26B 2.515(5)
Zr1B C18B 2.522(4)
Zr1B C17B 2.529(4)
Si1B C12B 1.822(6)
Si1B C11B 1.828(6)
Si1B C9B 1.839(4)
Si1B C13B 1.877(6)
Si2B C14B 1.854(5)
Si2B C15B 1.874(5)
Si2B C10B 1.874(4)
Si2B C16B 1.879(4)
C1B C2B 1.396(5)
C1B C6B 1.412(4)
C2B C3B 1.386(5)
C3B C4B 1.371(5)
C4B C5B 1.381(5)
C5B C6B 1.408(4)
C6B C7B 1.488(5)
C7B C10B 1.369(4)
C7B C8B 1.455(5)
C8B C9B 1.199(5)
C17B C18B 1.329(6)
C17B C21B 1.355(7)
C18B C19B 1.325(6)
C19B C20B 1.380(8)
C20B C21B 1.421(8)
C22B C26B 1.345(6)
C22B C23B 1.368(6)
C23B C24B 1.374(7)
C24B C25B 1.403(8)
C25B C26B 1.349(8)

loop_
_geom_torsion_atom_site_label_1
_geom_torsion_atom_site_label_2
_geom_torsion_atom_site_label_3
_geom_torsion_atom_site_label_4
_geom_torsion
C8A Zr1A C1A C2A -179.2(3)
C9A Zr1A C1A C2A -179.2(3)
C10A Zr1A C1A C2A -179.1(2)
C25A Zr1A C1A C2A 57.3(4)
C20A Zr1A C1A C2A -44.8(3)
C26A Zr1A C1A C2A 92.1(3)
C19A Zr1A C1A C2A -42.3(3)
C24A Zr1A C1A C2A 40.1(3)
C21A Zr1A C1A C2A -81.8(3)
C22A Zr1A C1A C2A 90.3(3)
C18A Zr1A C1A C2A -71.4(3)
C8A Zr1A C1A C6A 0.3(2)
C9A Zr1A C1A C6A 0.3(3)
C10A Zr1A C1A C6A 0.4(3)
C25A Zr1A C1A C6A -123.2(3)
C20A Zr1A C1A C6A 134.7(3)
C26A Zr1A C1A C6A -88.3(3)
C19A Zr1A C1A C6A 137.2(3)
C24A Zr1A C1A C6A -140.4(3)
C21A Zr1A C1A C6A 97.7(3)
C22A Zr1A C1A C6A -90.2(3)
C18A Zr1A C1A C6A 108.1(3)
C6A C1A C2A C3A 1.0(5)
Zr1A C1A C2A C3A -179.5(3)
C1A C2A C3A C4A -0.6(6)
C2A C3A C4A C5A -0.4(5)
C3A C4A C5A C6A 0.8(5)
C4A C5A C6A C1A -0.4(5)
C4A C5A C6A C7A 179.7(3)
C2A C1A C6A C5A -0.5(5)
Zr1A C1A C6A C5A 180.0(2)
C2A C1A C6A C7A 179.4(3)
Zr1A C1A C6A C7A -0.1(4)
C5A C6A C7A C8A 179.6(3)
C1A C6A C7A C8A -0.3(4)
C5A C6A C7A Si1A -1.9(5)
C1A C6A C7A Si1A 178.2(2)
C11A Si1A C7A C8A -0.9(3)
C13A Si1A C7A C8A 117.3(3)
C12A Si1A C7A C8A -120.0(3)
C11A Si1A C7A C6A -179.4(3)
C13A Si1A C7A C6A -61.1(3)
C12A Si1A C7A C6A 61.5(3)
C6A C7A C8A C9A 179.2(9)
Si1A C7A C8A C9A 0.5(12)
C6A C7A C8A Zr1A 0.6(4)
Si1A C7A C8A Zr1A -178.01(15)
C1A Zr1A C8A C9A 180.0(2)
C10A Zr1A C8A C9A 0.10(19)
C25A Zr1A C8A C9A -63.0(3)
C20A Zr1A C8A C9A 74.6(3)
C26A Zr1A C8A C9A -66.9(2)
C19A Zr1A C8A C9A 118.5(2)
C24A Zr1A C8A C9A -107.8(3)
C21A Zr1A C8A C9A 60.8(2)
C22A Zr1A C8A C9A -96.3(2)
C18A Zr1A C8A C9A 114.3(2)
C1A Zr1A C8A C7A -0.5(3)
C9A Zr1A C8A C7A 179.5(4)
C10A Zr1A C8A C7A 179.6(3)
C25A Zr1A C8A C7A 116.5(3)
C20A Zr1A C8A C7A -105.9(3)
C26A Zr1A C8A C7A 112.6(3)
C19A Zr1A C8A C7A -62.0(3)
C24A Zr1A C8A C7A 71.7(4)
C21A Zr1A C8A C7A -119.7(3)
C22A Zr1A C8A C7A 83.2(3)
C18A Zr1A C8A C7A -66.2(3)
C7A C8A C9A C10A -179.1(8)
Zr1A C8A C9A C10A -0.3(6)
C7A C8A C9A Zr1A -178.8(10)
C1A Zr1A C9A C10A 179.8(2)
C8A Zr1A C9A C10A 179.8(3)
C25A Zr1A C9A C10A -47.1(2)
C20A Zr1A C9A C10A 48.9(3)
C26A Zr1A C9A C10A -66.0(2)
C19A Zr1A C9A C10A 88.3(3)
C24A Zr1A C9A C10A -70.7(3)
C21A Zr1A C9A C10A 55.5(2)
C22A Zr1A C9A C10A -96.8(2)
C18A Zr1A C9A C10A 106.8(2)
C1A Zr1A C9A C8A 0.0(2)
C10A Zr1A C9A C8A -179.8(3)
C25A Zr1A C9A C8A 133.1(2)
C20A Zr1A C9A C8A -130.9(2)
C26A Zr1A C9A C8A 114.2(2)
C19A Zr1A C9A C8A -91.5(2)
C24A Zr1A C9A C8A 109.5(3)
C21A Zr1A C9A C8A -124.4(2)
C22A Zr1A C9A C8A 83.4(2)
C18A Zr1A C9A C8A -73.0(2)
C8A C9A C10A Si2A 178.2(5)
Zr1A C9A C10A Si2A 177.9(4)
C8A C9A C10A Zr1A 0.3(6)
C14A Si2A C10A C9A -119.1(4)
C15A Si2A C10A C9A 121.9(4)
C16A Si2A C10A C9A 3.2(5)
C14A Si2A C10A Zr1A 57.0(4)
C15A Si2A C10A Zr1A -62.0(4)
C16A Si2A C10A Zr1A 179.3(3)
C1A Zr1A C10A C9A -0.2(3)
C8A Zr1A C10A C9A -0.1(2)
C25A Zr1A C10A C9A 137.2(2)
C20A Zr1A C10A C9A -140.1(2)
C26A Zr1A C10A C9A 109.0(3)
C19A Zr1A C10A C9A -119.5(2)
C24A Zr1A C10A C9A 131.9(2)
C21A Zr1A C10A C9A -121.7(2)
C22A Zr1A C10A C9A 84.8(2)
C18A Zr1A C10A C9A -85.5(2)
C1A Zr1A C10A Si2A -177.5(3)
C8A Zr1A C10A Si2A -177.4(4)
C9A Zr1A C10A Si2A -177.3(5)
C25A Zr1A C10A Si2A -40.1(3)
C20A Zr1A C10A Si2A 42.6(3)
C26A Zr1A C10A Si2A -68.3(4)
C19A Zr1A C10A Si2A 63.1(4)
C24A Zr1A C10A Si2A -45.4(4)
C21A Zr1A C10A Si2A 61.0(3)
C22A Zr1A C10A Si2A -92.5(3)
C18A Zr1A C10A Si2A 97.2(3)
C1A Zr1A C17A C21A 159.6(2)
C8A Zr1A C17A C21A -135.2(2)
C9A Zr1A C17A C21A -103.6(2)
C10A Zr1A C17A C21A -73.2(2)
C25A Zr1A C17A C21A 10.8(4)
C20A Zr1A C17A C21A 37.0(2)
C26A Zr1A C17A C21A -33.2(5)
C19A Zr1A C17A C21A 77.9(3)
C24A Zr1A C17A C21A 55.6(4)
C22A Zr1A C17A C21A -139.8(16)
C18A Zr1A C17A C21A 114.6(3)
C1A Zr1A C17A C18A 45.0(3)
C8A Zr1A C17A C18A 110.2(3)
C9A Zr1A C17A C18A 141.8(3)
C10A Zr1A C17A C18A 172.2(3)
C25A Zr1A C17A C18A -103.8(4)
C20A Zr1A C17A C18A -77.6(3)
C26A Zr1A C17A C18A -147.8(4)
C19A Zr1A C17A C18A -36.7(2)
C24A Zr1A C17A C18A -59.0(4)
C21A Zr1A C17A C18A -114.6(3)
C22A Zr1A C17A C18A 105.6(16)
C21A C17A C18A C19A 0.0(4)
Zr1A C17A C18A C19A 65.8(2)
C21A C17A C18A Zr1A -65.8(3)
C1A Zr1A C18A C19A 112.9(2)
C8A Zr1A C18A C19A 173.9(2)
C9A Zr1A C18A C19A -155.7(2)
C10A Zr1A C18A C19A -123.6(2)
C25A Zr1A C18A C19A -8.9(3)
C20A Zr1A C18A C19A -37.6(2)
C26A Zr1A C18A C19A -1.8(6)
C24A Zr1A C18A C19A 22.5(3)
C21A Zr1A C18A C19A -77.9(3)
C22A Zr1A C18A C19A 75.5(4)
C1A Zr1A C18A C17A -132.0(3)
C8A Zr1A C18A C17A -71.0(3)
C9A Zr1A C18A C17A -40.6(3)
C10A Zr1A C18A C17A -8.5(3)
C25A Zr1A C18A C17A 106.2(3)
C20A Zr1A C18A C17A 77.5(3)
C26A Zr1A C18A C17A 113.3(5)
C19A Zr1A C18A C17A 115.1(4)
C24A Zr1A C18A C17A 137.6(3)
C21A Zr1A C18A C17A 37.2(2)
C22A Zr1A C18A C17A -169.4(3)
C17A C18A C19A C20A -0.1(4)
Zr1A C18A C19A C20A 66.4(2)
C17A C18A C19A Zr1A -66.4(2)
C1A Zr1A C19A C18A -61.2(2)
C8A Zr1A C19A C18A -7.9(3)
C9A Zr1A C19A C18A 34.8(3)
C10A Zr1A C19A C18A 74.8(3)
C25A Zr1A C19A C18A 173.3(2)
C20A Zr1A C19A C18A 114.6(3)
C26A Zr1A C19A C18A 179.3(2)
C24A Zr1A C19A C18A -159.2(3)
C21A Zr1A C19A C18A 77.4(3)
C22A Zr1A C19A C18A -138.4(2)
C1A Zr1A C19A C20A -175.9(3)
C8A Zr1A C19A C20A -122.5(2)
C9A Zr1A C19A C20A -79.8(3)
C10A Zr1A C19A C20A -39.8(3)
C25A Zr1A C19A C20A 58.6(3)
C26A Zr1A C19A C20A 64.7(3)
C24A Zr1A C19A C20A 86.2(3)
C21A Zr1A C19A C20A -37.2(2)
C22A Zr1A C19A C20A 106.9(3)
C18A Zr1A C19A C20A -114.6(3)
C18A C19A C20A C21A 0.1(4)
Zr1A C19A C20A C21A 67.6(3)
C18A C19A C20A Zr1A -67.5(2)
C1A Zr1A C20A C21A -109.4(3)
C8A Zr1A C20A C21A -25.0(3)
C9A Zr1A C20A C21A 12.4(3)
C10A Zr1A C20A C21A 35.2(3)
C25A Zr1A C20A C21A 123.8(3)
C26A Zr1A C20A C21A 113.1(3)
C19A Zr1A C20A C21A -114.0(4)
C24A Zr1A C20A C21A 156.5(3)
C22A Zr1A C20A C21A 142.6(3)
C18A Zr1A C20A C21A -77.3(3)
C1A Zr1A C20A C19A 4.7(3)
C8A Zr1A C20A C19A 89.0(3)
C9A Zr1A C20A C19A 126.4(2)
C10A Zr1A C20A C19A 149.2(2)
C25A Zr1A C20A C19A -122.1(3)
C26A Zr1A C20A C19A -132.9(2)
C24A Zr1A C20A C19A -89.4(3)
C21A Zr1A C20A C19A 114.0(4)
C22A Zr1A C20A C19A -103.4(3)
C18A Zr1A C20A C19A 36.7(2)
C19A C20A C21A C17A -0.1(4)
Zr1A C20A C21A C17A 67.3(3)
C19A C20A C21A Zr1A -67.4(3)
C18A C17A C21A C20A 0.0(4)
Zr1A C17A C21A C20A -66.4(3)
C18A C17A C21A Zr1A 66.4(2)
C1A Zr1A C21A C20A 90.2(3)
C8A Zr1A C21A C20A 163.0(2)
C9A Zr1A C21A C20A -169.7(3)
C10A Zr1A C21A C20A -144.3(3)
C25A Zr1A C21A C20A -57.0(3)
C26A Zr1A C21A C20A -83.4(3)
C19A Zr1A C21A C20A 37.8(2)
C24A Zr1A C21A C20A -25.1(3)
C22A Zr1A C21A C20A -72.9(4)
C18A Zr1A C21A C20A 77.8(3)
C1A Zr1A C21A C17A -24.8(3)
C8A Zr1A C21A C17A 48.1(2)
C9A Zr1A C21A C17A 75.4(2)
C10A Zr1A C21A C17A 100.8(3)
C25A Zr1A C21A C17A -171.9(3)
C20A Zr1A C21A C17A -114.9(3)
C26A Zr1A C21A C17A 161.7(2)
C19A Zr1A C21A C17A -77.1(2)
C24A Zr1A C21A C17A -140.0(3)
C22A Zr1A C21A C17A 172.2(3)
C18A Zr1A C21A C17A -37.1(2)
C1A Zr1A C22A C26A 176.8(4)
C8A Zr1A C22A C26A 111.1(3)
C9A Zr1A C22A C26A 79.7(3)
C10A Zr1A C22A C26A 49.6(4)
C25A Zr1A C22A C26A -37.1(3)
C20A Zr1A C22A C26A -60.8(4)
C19A Zr1A C22A C26A -105.0(4)
C24A Zr1A C22A C26A -78.5(3)
C21A Zr1A C22A C26A -17.4(5)
C18A Zr1A C22A C26A -147.8(4)
C1A Zr1A C22A C23A -68.0(3)
C8A Zr1A C22A C23A -133.7(3)
C9A Zr1A C22A C23A -165.1(3)
C10A Zr1A C22A C23A 164.8(3)
C25A Zr1A C22A C23A 78.0(3)
C20A Zr1A C22A C23A 54.4(4)
C26A Zr1A C22A C23A 115.2(4)
C19A Zr1A C22A C23A 10.2(4)
C24A Zr1A C22A C23A 36.7(3)
C21A Zr1A C22A C23A 97.8(4)
C18A Zr1A C22A C23A -32.6(5)
C26A C22A C23A C24A 0.9(5)
Zr1A C22A C23A C24A -65.6(3)
C26A C22A C23A Zr1A 66.5(3)
C1A Zr1A C23A C22A 105.6(3)
C8A Zr1A C23A C22A 49.7(3)
C9A Zr1A C23A C22A 17.5(4)
C10A Zr1A C23A C22A -18.5(4)
C25A Zr1A C23A C22A -77.4(3)
C20A Zr1A C23A C22A -140.1(3)
C26A Zr1A C23A C22A -36.7(3)
C19A Zr1A C23A C22A -172.2(3)
C24A Zr1A C23A C22A -115.3(4)
C21A Zr1A C23A C22A -130.8(3)
C18A Zr1A C23A C22A 161.2(3)
C1A Zr1A C23A C24A -139.1(4)
C8A Zr1A C23A C24A 165.0(3)
C9A Zr1A C23A C24A 132.7(3)
C10A Zr1A C23A C24A 96.8(4)
C25A Zr1A C23A C24A 37.9(3)
C20A Zr1A C23A C24A -24.8(4)
C26A Zr1A C23A C24A 78.6(3)
C19A Zr1A C23A C24A -56.9(3)
C21A Zr1A C23A C24A -15.6(4)
C22A Zr1A C23A C24A 115.3(4)
C18A Zr1A C23A C24A -83.5(3)
C22A C23A C24A C25A 0.2(5)
Zr1A C23A C24A C25A -65.9(3)
C22A C23A C24A Zr1A 66.1(3)
C1A Zr1A C24A C23A 39.2(3)
C8A Zr1A C24A C23A -21.8(5)
C9A Zr1A C24A C23A -70.3(5)
C10A Zr1A C24A C23A -104.4(4)
C25A Zr1A C24A C23A -114.3(4)
C20A Zr1A C24A C23A 156.7(3)
C26A Zr1A C24A C23A -76.2(3)
C19A Zr1A C24A C23A 124.0(3)
C21A Zr1A C24A C23A 169.8(3)
C22A Zr1A C24A C23A -36.4(3)
C18A Zr1A C24A C23A 112.2(3)
C1A Zr1A C24A C25A 153.4(4)
C8A Zr1A C24A C25A 92.5(5)
C9A Zr1A C24A C25A 44.0(5)
C10A Zr1A C24A C25A 9.8(4)
C20A Zr1A C24A C25A -89.0(4)
C26A Zr1A C24A C25A 38.0(3)
C19A Zr1A C24A C25A -121.8(4)
C21A Zr1A C24A C25A -75.9(4)
C22A Zr1A C24A C25A 77.9(3)
C18A Zr1A C24A C25A -133.5(3)
C23A C24A C25A C26A -1.2(5)
Zr1A C24A C25A C26A -69.0(3)
C23A C24A C25A Zr1A 67.9(3)
C1A Zr1A C25A C26A 79.4(4)
C8A Zr1A C25A C26A -7.4(4)
C9A Zr1A C25A C26A -37.6(4)
C10A Zr1A C25A C26A -59.2(3)
C20A Zr1A C25A C26A -161.0(4)
C19A Zr1A C25A C26A 171.5(3)
C24A Zr1A C25A C26A 112.4(4)
C21A Zr1A C25A C26A -134.4(3)
C22A Zr1A C25A C26A 36.4(3)
C18A Zr1A C25A C26A 176.2(3)
C1A Zr1A C25A C24A -33.1(5)
C8A Zr1A C25A C24A -119.8(4)
C9A Zr1A C25A C24A -150.1(3)
C10A Zr1A C25A C24A -171.7(4)
C20A Zr1A C25A C24A 86.6(4)
C26A Zr1A C25A C24A -112.4(4)
C19A Zr1A C25A C24A 59.0(4)
C21A Zr1A C25A C24A 113.2(3)
C22A Zr1A C25A C24A -76.1(3)
C18A Zr1A C25A C24A 63.8(4)
C23A C22A C26A C25A -1.6(5)
Zr1A C22A C26A C25A 65.8(3)
C23A C22A C26A Zr1A -67.4(3)
C24A C25A C26A C22A 1.7(5)
Zr1A C25A C26A C22A -67.3(3)
C24A C25A C26A Zr1A 69.0(3)
C1A Zr1A C26A C22A -3.5(4)
C8A Zr1A C26A C22A -70.6(3)
C9A Zr1A C26A C22A -99.5(3)
C10A Zr1A C26A C22A -128.0(4)
C25A Zr1A C26A C22A 115.1(4)
C20A Zr1A C26A C22A 135.6(3)
C19A Zr1A C26A C22A 103.8(4)
C24A Zr1A C26A C22A 76.5(3)
C21A Zr1A C26A C22A 170.5(3)
C18A Zr1A C26A C22A 105.1(6)
C1A Zr1A C26A C25A -118.6(4)
C8A Zr1A C26A C25A 174.3(3)
C9A Zr1A C26A C25A 145.4(4)
C10A Zr1A C26A C25A 116.9(4)
C20A Zr1A C26A C25A 20.5(4)
C19A Zr1A C26A C25A -11.3(4)
C24A Zr1A C26A C25A -38.6(3)
C21A Zr1A C26A C25A 55.4(4)
C22A Zr1A C26A C25A -115.1(4)
C18A Zr1A C26A C25A -10.0(7)
C10B Zr1B C1B C2B 177.5(4)
C20B Zr1B C1B C2B 78.1(5)
C21B Zr1B C1B C2B 43.9(4)
C19B Zr1B C1B C2B 100.3(4)
C23B Zr1B C1B C2B -80.2(4)
C24B Zr1B C1B C2B -51.7(4)
C22B Zr1B C1B C2B -104.0(4)
C25B Zr1B C1B C2B -54.7(4)
C26B Zr1B C1B C2B -93.7(4)
C18B Zr1B C1B C2B 83.5(4)
C17B Zr1B C1B C2B 52.9(4)
C10B Zr1B C1B C6B -1.9(2)
C20B Zr1B C1B C6B -101.3(4)
C21B Zr1B C1B C6B -135.5(3)
C19B Zr1B C1B C6B -79.1(3)
C23B Zr1B C1B C6B 100.4(3)
C24B Zr1B C1B C6B 129.0(3)
C22B Zr1B C1B C6B 76.6(3)
C25B Zr1B C1B C6B 126.0(3)
C26B Zr1B C1B C6B 86.9(3)
C18B Zr1B C1B C6B -95.9(3)
C17B Zr1B C1B C6B -126.4(3)
C6B C1B C2B C3B -0.6(6)
Zr1B C1B C2B C3B -180.0(3)
C1B C2B C3B C4B 0.6(6)
C2B C3B C4B C5B -0.5(6)
C3B C4B C5B C6B 0.4(6)
C4B C5B C6B C1B -0.4(5)
C4B C5B C6B C7B 178.5(3)
C2B C1B C6B C5B 0.5(5)
Zr1B C1B C6B C5B -180.0(2)
C2B C1B C6B C7B -178.4(3)
Zr1B C1B C6B C7B 1.1(4)
C5B C6B C7B C10B -177.6(3)
C1B C6B C7B C10B 1.4(5)
C5B C6B C7B C8B 3.1(5)
C1B C6B C7B C8B -177.9(3)
C10B C7B C8B C9B -55(10)
C6B C7B C8B C9B 124(10)
C7B C8B C9B Si1B 0(13)
C12B Si1B C9B C8B -12(3)
C11B Si1B C9B C8B -140(3)
C13B Si1B C9B C8B 105(3)
C8B C7B C10B Si2B -6.3(5)
C6B C7B C10B Si2B 174.5(2)
C8B C7B C10B Zr1B 176.3(3)
C6B C7B C10B Zr1B -3.0(4)
C14B Si2B C10B C7B 58.8(4)
C15B Si2B C10B C7B -64.2(4)
C16B Si2B C10B C7B 177.8(3)
C14B Si2B C10B Zr1B -124.3(2)
C15B Si2B C10B Zr1B 112.7(3)
C16B Si2B C10B Zr1B -5.3(3)
C1B Zr1B C10B C7B 2.5(2)
C20B Zr1B C10B C7B 132.4(3)
C21B Zr1B C10B C7B 115.2(3)
C19B Zr1B C10B C7B 110.0(3)
C23B Zr1B C10B C7B -73.3(3)
C24B Zr1B C10B C7B -81.6(3)
C22B Zr1B C10B C7B -99.0(3)
C25B Zr1B C10B C7B -123.6(3)
C26B Zr1B C10B C7B -126.2(2)
C18B Zr1B C10B C7B 81.3(3)
C17B Zr1B C10B C7B 77.9(3)
C1B Zr1B C10B Si2B -174.6(2)
C20B Zr1B C10B Si2B -44.7(3)
C21B Zr1B C10B Si2B -62.0(4)
C19B Zr1B C10B Si2B -67.2(2)
C23B Zr1B C10B Si2B 109.5(2)
C24B Zr1B C10B Si2B 101.2(3)
C22B Zr1B C10B Si2B 83.8(2)
C25B Zr1B C10B Si2B 59.3(3)
C26B Zr1B C10B Si2B 56.7(2)
C18B Zr1B C10B Si2B -95.8(2)
C17B Zr1B C10B Si2B -99.2(3)
C1B Zr1B C17B C18B 79.6(3)
C10B Zr1B C17B C18B 6.7(4)
C20B Zr1B C17B C18B -76.7(3)
C21B Zr1B C17B C18B -116.6(5)
C19B Zr1B C17B C18B -35.3(3)
C23B Zr1B C17B C18B 148.4(3)
C24B Zr1B C17B C18B 170.8(3)
C22B Zr1B C17B C18B 178.9(3)
C25B Zr1B C17B C18B -155.4(3)
C26B Zr1B C17B C18B -137.9(3)
C1B Zr1B C17B C21B -163.8(4)
C10B Zr1B C17B C21B 123.3(4)
C20B Zr1B C17B C21B 39.9(3)
C19B Zr1B C17B C21B 81.3(4)
C23B Zr1B C17B C21B -95.0(4)
C24B Zr1B C17B C21B -72.6(4)
C22B Zr1B C17B C21B -64.5(5)
C25B Zr1B C17B C21B -38.8(4)
C26B Zr1B C17B C21B -21.3(4)
C18B Zr1B C17B C21B 116.6(5)
C21B C17B C18B C19B 0.5(5)
Zr1B C17B C18B C19B 65.4(3)
C21B C17B C18B Zr1B -64.9(3)
C1B Zr1B C18B C19B 146.8(3)
C10B Zr1B C18B C19B 68.3(3)
C20B Zr1B C18B C19B -38.4(3)
C21B Zr1B C18B C19B -81.1(4)
C23B Zr1B C18B C19B -177.0(3)
C24B Zr1B C18B C19B -130.0(4)
C22B Zr1B C18B C19B 65.9(12)
C25B Zr1B C18B C19B -83.4(5)
C26B Zr1B C18B C19B -37.7(6)
C17B Zr1B C18B C19B -117.4(4)
C1B Zr1B C18B C17B -95.8(3)
C10B Zr1B C18B C17B -174.3(3)
C20B Zr1B C18B C17B 79.0(4)
C21B Zr1B C18B C17B 36.2(3)
C19B Zr1B C18B C17B 117.4(4)
C23B Zr1B C18B C17B -59.7(5)
C24B Zr1B C18B C17B -12.6(4)
C22B Zr1B C18B C17B -176.8(10)
C25B Zr1B C18B C17B 33.9(5)
C26B Zr1B C18B C17B 79.6(5)
C17B C18B C19B C20B -0.2(5)
Zr1B C18B C19B C20B 66.2(3)
C17B C18B C19B Zr1B -66.4(3)
C1B Zr1B C19B C18B -33.9(3)
C10B Zr1B C19B C18B -109.8(3)
C20B Zr1B C19B C18B 114.0(5)
C21B Zr1B C19B C18B 74.8(3)
C23B Zr1B C19B C18B 155(3)
C24B Zr1B C19B C18B 86.6(5)
C22B Zr1B C19B C18B -167.8(3)
C25B Zr1B C19B C18B 121.3(4)
C26B Zr1B C19B C18B 159.3(3)
C17B Zr1B C19B C18B 35.2(3)
C1B Zr1B C19B C20B -147.8(4)
C10B Zr1B C19B C20B 136.3(4)
C21B Zr1B C19B C20B -39.1(3)
C23B Zr1B C19B C20B 41(3)
C24B Zr1B C19B C20B -27.4(6)
C22B Zr1B C19B C20B 78.2(4)
C25B Zr1B C19B C20B 7.4(5)
C26B Zr1B C19B C20B 45.3(5)
C18B Zr1B C19B C20B -114.0(5)
C17B Zr1B C19B C20B -78.8(4)
C18B C19B C20B C21B -0.1(5)
Zr1B C19B C20B C21B 68.4(3)
C18B C19B C20B Zr1B -68.5(3)
C1B Zr1B C20B C19B 43.0(5)
C10B Zr1B C20B C19B -44.7(4)
C21B Zr1B C20B C19B 112.4(5)
C23B Zr1B C20B C19B -176.2(3)
C24B Zr1B C20B C19B 163.7(3)
C22B Zr1B C20B C19B -134.3(3)
C25B Zr1B C20B C19B -173.9(4)
C26B Zr1B C20B C19B -143.4(4)
C18B Zr1B C20B C19B 36.2(3)
C17B Zr1B C20B C19B 75.1(3)
C1B Zr1B C20B C21B -69.5(5)
C10B Zr1B C20B C21B -157.2(4)
C19B Zr1B C20B C21B -112.4(5)
C23B Zr1B C20B C21B 71.4(4)
C24B Zr1B C20B C21B 51.3(4)
C22B Zr1B C20B C21B 113.2(3)
C25B Zr1B C20B C21B 73.6(4)
C26B Zr1B C20B C21B 104.1(4)
C18B Zr1B C20B C21B -76.2(3)
C17B Zr1B C20B C21B -37.3(3)
C18B C17B C21B C20B -0.5(5)
Zr1B C17B C21B C20B -66.5(3)
C18B C17B C21B Zr1B 66.0(3)
C19B C20B C21B C17B 0.4(5)
Zr1B C20B C21B C17B 69.1(3)
C19B C20B C21B Zr1B -68.8(3)
C1B Zr1B C21B C17B 17.6(4)
C10B Zr1B C21B C17B -80.3(5)
C20B Zr1B C21B C17B -111.9(4)
C19B Zr1B C21B C17B -74.0(3)
C23B Zr1B C21B C17B 110.0(3)
C24B Zr1B C21B C17B 112.4(4)
C22B Zr1B C21B C17B 150.4(3)
C25B Zr1B C21B C17B 143.1(4)
C26B Zr1B C21B C17B 164.7(3)
C18B Zr1B C21B C17B -35.3(3)
C1B Zr1B C21B C20B 129.5(4)
C10B Zr1B C21B C20B 31.6(5)
C19B Zr1B C21B C20B 37.9(3)
C23B Zr1B C21B C20B -138.1(3)
C24B Zr1B C21B C20B -135.7(4)
C22B Zr1B C21B C20B -97.7(4)
C25B Zr1B C21B C20B -105.0(5)
C26B Zr1B C21B C20B -83.4(4)
C18B Zr1B C21B C20B 76.6(3)
C17B Zr1B C21B C20B 111.9(4)
C1B Zr1B C22B C26B 164.4(3)
C10B Zr1B C22B C26B -118.4(4)
C20B Zr1B C22B C26B -17.6(5)
C21B Zr1B C22B C26B 27.3(5)
C19B Zr1B C22B C26B -60.4(5)
C23B Zr1B C22B C26B 115.9(4)
C24B Zr1B C22B C26B 78.2(4)
C25B Zr1B C22B C26B 36.6(3)
C18B Zr1B C22B C26B -115.9(11)
C17B Zr1B C22B C26B 68.3(6)
C1B Zr1B C22B C23B 48.6(3)
C10B Zr1B C22B C23B 125.7(3)
C20B Zr1B C22B C23B -133.5(4)
C21B Zr1B C22B C23B -88.6(4)
C19B Zr1B C22B C23B -176.2(3)
C24B Zr1B C22B C23B -37.7(3)
C25B Zr1B C22B C23B -79.3(4)
C26B Zr1B C22B C23B -115.9(4)
C18B Zr1B C22B C23B 128.2(10)
C17B Zr1B C22B C23B -47.6(6)
C26B C22B C23B C24B 0.4(5)
Zr1B C22B C23B C24B 67.4(3)
C26B C22B C23B Zr1B -66.9(3)
C1B Zr1B C23B C22B -130.9(3)
C10B Zr1B C23B C22B -54.3(3)
C20B Zr1B C23B C22B 78.2(5)
C21B Zr1B C23B C22B 118.2(4)
C19B Zr1B C23B C22B 40(3)
C24B Zr1B C23B C22B 113.7(4)
C25B Zr1B C23B C22B 75.4(4)
C26B Zr1B C23B C22B 35.9(3)
C18B Zr1B C23B C22B -167.3(3)
C17B Zr1B C23B C22B 157.8(3)
C1B Zr1B C23B C24B 115.4(3)
C10B Zr1B C23B C24B -168.0(3)
C20B Zr1B C23B C24B -35.5(5)
C21B Zr1B C23B C24B 4.5(4)
C19B Zr1B C23B C24B -74(3)
C22B Zr1B C23B C24B -113.7(4)
C25B Zr1B C23B C24B -38.3(3)
C26B Zr1B C23B C24B -77.8(3)
C18B Zr1B C23B C24B 79.0(4)
C17B Zr1B C23B C24B 44.1(4)
C22B C23B C24B C25B -0.2(5)
Zr1B C23B C24B C25B 67.4(3)
C22B C23B C24B Zr1B -67.6(3)
C1B Zr1B C24B C23B -62.3(3)
C10B Zr1B C24B C23B 15.6(4)
C20B Zr1B C24B C23B 158.2(3)
C21B Zr1B C24B C23B -176.4(4)
C19B Zr1B C24B C23B 174.2(3)
C22B Zr1B C24B C23B 37.4(3)
C25B Zr1B C24B C23B 113.2(5)
C26B Zr1B C24B C23B 76.9(3)
C18B Zr1B C24B C23B -140.0(3)
C17B Zr1B C24B C23B -146.6(3)
C1B Zr1B C24B C25B -175.5(4)
C10B Zr1B C24B C25B -97.5(5)
C20B Zr1B C24B C25B 45.0(4)
C21B Zr1B C24B C25B 70.5(4)
C19B Zr1B C24B C25B 61.0(5)
C23B Zr1B C24B C25B -113.2(5)
C22B Zr1B C24B C25B -75.7(4)
C26B Zr1B C24B C25B -36.3(3)
C18B Zr1B C24B C25B 106.8(4)
C17B Zr1B C24B C25B 100.3(4)
C23B C24B C25B C26B -0.1(6)
Zr1B C24B C25B C26B 67.3(4)
C23B C24B C25B Zr1B -67.4(3)
C1B Zr1B C25B C26B -108.9(4)
C10B Zr1B C25B C26B -5.0(5)
C20B Zr1B C25B C26B 104.7(4)
C21B Zr1B C25B C26B 136.8(4)
C19B Zr1B C25B C26B 100.8(3)
C23B Zr1B C25B C26B -76.9(3)
C24B Zr1B C25B C26B -114.5(4)
C22B Zr1B C25B C26B -36.5(3)
C18B Zr1B C25B C26B 138.7(3)
C17B Zr1B C25B C26B 156.0(3)
C1B Zr1B C25B C24B 5.6(5)
C10B Zr1B C25B C24B 109.5(5)
C20B Zr1B C25B C24B -140.8(4)
C21B Zr1B C25B C24B -108.7(5)
C19B Zr1B C25B C24B -144.7(3)
C23B Zr1B C25B C24B 37.6(3)
C22B Zr1B C25B C24B 78.0(3)
C26B Zr1B C25B C24B 114.5(4)
C18B Zr1B C25B C24B -106.9(3)
C17B Zr1B C25B C24B -89.5(4)
C23B C22B C26B C25B -0.5(5)
Zr1B C22B C26B C25B -66.7(4)
C23B C22B C26B Zr1B 66.3(3)
C24B C25B C26B C22B 0.4(6)
Zr1B C25B C26B C22B 66.7(3)
C24B C25B C26B Zr1B -66.4(4)
C1B Zr1B C26B C22B -19.9(4)
C10B Zr1B C26B C22B 60.8(3)
C20B Zr1B C26B C22B 166.3(4)
C21B Zr1B C26B C22B -160.1(3)
C19B Zr1B C26B C22B 143.6(3)
C23B Zr1B C26B C22B -36.7(3)
C24B Zr1B C26B C22B -77.2(3)
C25B Zr1B C26B C22B -115.2(5)
C18B Zr1B C26B C22B 165.8(3)
C17B Zr1B C26B C22B -148.7(3)
C1B Zr1B C26B C25B 95.3(5)
C10B Zr1B C26B C25B 176.0(4)
C20B Zr1B C26B C25B -78.5(4)
C21B Zr1B C26B C25B -44.8(4)
C19B Zr1B C26B C25B -101.2(4)
C23B Zr1B C26B C25B 78.5(4)
C24B Zr1B C26B C25B 38.0(3)
C22B Zr1B C26B C25B 115.2(5)
C18B Zr1B C26B C25B -79.0(5)
C17B Zr1B C26B C25B -33.5(4)
